data_9014740
loop_
_publ_author_name
'Saburi, S.'
'Kawahara, A.'
'Henmi, C.'
'Kusachi, I.'
'Kihara, K.'

_publ_section_title
;
 The refinement of the crystal structure of cuspidine
;
_journal_name_full 'Mineralogical Journal'
_journal_page_first 286
_journal_page_last 298
_journal_paper_doi 10.2465/minerj.8.286
_journal_volume 8
_journal_year 1977
_chemical_compound_source 'Fuka, Okayama Prefecture, Japan'
_chemical_formula_sum 'Ca4 F2 O7 Si2'
_chemical_name_mineral Cuspidine
_space_group_IT_number 14
_symmetry_space_group_name_Hall '-P 2ybc'
_symmetry_space_group_name_H-M 'P 1 21/c 1'
_cell_angle_alpha 90
_cell_angle_beta 70.7
_cell_angle_gamma 90
_cell_length_a 7.518
_cell_length_b 10.521
_cell_length_c 10.906
_cell_formula_units_Z 4
_cell_volume 814.152
_database_code_amcsd 0018273
_exptl_crystal_density_diffrn 2.990
_cod_original_formula_sum 'Ca4 Si2 O7 F2'
_cod_database_code 9014740

loop_
_space_group_symop_operation_xyz
x,y,z
x,1/2-y,1/2+z
-x,1/2+y,1/2-z
-x,-y,-z

loop_
_atom_site_aniso_label
_atom_site_aniso_U_11
_atom_site_aniso_U_22
_atom_site_aniso_U_33
_atom_site_aniso_U_12
_atom_site_aniso_U_13
_atom_site_aniso_U_23
Ca1 0.02635 0.02664 0.02968 -0.00113 -0.01088 0.00214
Ca2 0.02420 0.02675 0.03161 0.00011 -0.00955 0.00236
Ca3 0.02558 0.02467 0.03628 -0.00098 -0.01365 0.00225
Ca4 0.02515 0.02540 0.02941 -0.00045 -0.01036 0.00192
Si1 0.02275 0.02389 0.02673 -0.00026 -0.00921 0.00038
Si2 0.02265 0.02462 0.02592 -0.00023 -0.00906 0.00038
O1 0.02724 0.02995 0.04315 -0.00185 -0.01543 0.00379
O2 0.03196 0.02636 0.05872 -0.00125 -0.02050 0.00510
O3 0.03130 0.02787 0.04847 -0.00325 -0.01757 0.00593
O4 0.03094 0.03011 0.02882 -0.00216 -0.02975 -0.00132
O5 0.03038 0.03303 0.02952 0.00318 -0.00969 -0.00214
O6 0.02992 0.03348 0.02802 -0.00287 -0.00873 -0.00049
O7 0.03344 0.03095 0.02925 0.00178 -0.01384 -0.00011
F1 0.03224 0.03275 0.03108 -0.00110 -0.01054 -0.00011
F2 0.02951 0.02658 0.02957 -0.00034 -0.01114 0.00110

loop_
_atom_site_label
_atom_site_fract_x
_atom_site_fract_y
_atom_site_fract_z
Ca1 0.16829 0.13451 0.42579
Ca2 0.66185 0.13010 0.41391
Ca3 0.46733 0.41443 0.32002
Ca4 0.96777 0.40429 0.30375
Si1 0.27263 0.19354 0.13238
Si2 0.84667 0.19123 0.12271
O1 0.06242 0.22547 0.12172
O2 0.28644 0.04608 0.16487
O3 0.80102 0.04458 0.16033
O4 0.26934 0.27839 0.25602
O5 0.72076 0.27914 0.24001
O6 0.40842 0.23932 0.99294
O7 0.85795 0.23458 0.97883
F1 0.57710 0.49645 0.10434
F2 0.07023 0.50358 0.10352

loop_
_cod_related_entry_id
_cod_related_entry_database
_cod_related_entry_code
1 AMCSD 0018273
